data_2201120
loop_
_publ_author_name
'Jin-Ling Wang'
'Ming Yu'
'Xiu-Mei Su'
'Fang-Ming Miao'

_publ_section_title
3-(2,3-Dihydro-1,5-dimethyl-3-oxo-2-phenylpyrazol-4-ylimino)-4,4,4-trifluoro-1-(2-thienyl)butane-1,2-dione
_journal_issue 4
_journal_name_full 'Acta Crystallographica Section E'
_journal_page_first o385
_journal_page_last o387
_journal_paper_doi 10.1107/S1600536802004233
_journal_volume 58
_journal_year 2002
_chemical_formula_iupac 'C19 H14 F3 N3 O3 S1'
_chemical_formula_moiety 'C19 H14 F3 N3 O3 S1'
_chemical_formula_structural 'C19 H14 F3 N3 O3 S1'
_chemical_formula_sum 'C19 H14 F3 N3 O3 S'
_chemical_formula_weight 421.39
_chemical_name_systematic
;
3-(2,3-Dihydro-1,5-dimethyl-3-oxo-2-phenylpyrazol-4-ylimino)-4,4,4-trifluoro-
1-(2-thienyl)butane-1,2-dione
;
_space_group_IT_number 14
_symmetry_cell_setting monoclinic
_symmetry_space_group_name_Hall '-P 2ybc'
_symmetry_space_group_name_H-M 'P 1 21/c 1'
_atom_sites_solution_hydrogens geom
_atom_sites_solution_primary direct
_atom_sites_solution_secondary difmap
_cell_angle_alpha 90.00
_cell_angle_beta 96.822(5)
_cell_angle_gamma 90.00
_cell_formula_units_Z 4
_cell_length_a 10.964(3)
_cell_length_b 12.570(3)
_cell_length_c 13.840(4)
_cell_measurement_reflns_used 2901
_cell_measurement_temperature 298(2)
_cell_measurement_theta_max 25.08
_cell_measurement_theta_min 1.69
_cell_volume 1893.9(9)
_computing_cell_refinement 'SAINT (Bruker,1999)'
_computing_data_collection 'SMART (Bruker, 1998)'
_computing_data_reduction SAINT
_computing_molecular_graphics 'ORTEPIII (Burnett & Johnson, 1996)'
_computing_publication_material 'WINGX (Farrugia, 1999)'
_computing_structure_refinement 'SHELXL97 (Sheldrick, 1997)'
_computing_structure_solution 'SHELXS97 (Sheldrick, 1997)'
_diffrn_ambient_temperature 298(2)
_diffrn_measured_fraction_theta_full 1.000
_diffrn_measured_fraction_theta_max 1.000
_diffrn_measurement_device_type 'Bruker SMART 1000 CCD'
_diffrn_measurement_method \w
_diffrn_radiation_monochromator graphite
_diffrn_radiation_source 'fine-focus sealed tube'
_diffrn_radiation_type MoK\a
_diffrn_radiation_wavelength 0.71073
_diffrn_reflns_av_R_equivalents 0.0251
_diffrn_reflns_av_sigmaI/netI 0.0281
_diffrn_reflns_limit_h_max 12
_diffrn_reflns_limit_h_min -13
_diffrn_reflns_limit_k_max 14
_diffrn_reflns_limit_k_min -10
_diffrn_reflns_limit_l_max 16
_diffrn_reflns_limit_l_min -13
_diffrn_reflns_number 7715
_diffrn_reflns_theta_full 25.03
_diffrn_reflns_theta_max 25.03
_diffrn_reflns_theta_min 1.87
_diffrn_standards_decay_% <0.1
_diffrn_standards_interval_count 0
_diffrn_standards_interval_time 0
_diffrn_standards_number 0
_exptl_absorpt_coefficient_mu 0.226
_exptl_absorpt_correction_type none
_exptl_crystal_colour yellow
_exptl_crystal_density_diffrn 1.478
_exptl_crystal_density_method 'not measured'
_exptl_crystal_description prism
_exptl_crystal_F_000 864
_exptl_crystal_size_max 0.35
_exptl_crystal_size_mid 0.30
_exptl_crystal_size_min 0.28
_refine_diff_density_max 0.203
_refine_diff_density_min -0.373
_refine_ls_extinction_method none
_refine_ls_goodness_of_fit_ref 1.018
_refine_ls_hydrogen_treatment constr
_refine_ls_matrix_type full
_refine_ls_number_parameters 293
_refine_ls_number_reflns 3338
_refine_ls_number_restraints 347
_refine_ls_restrained_S_all 0.981
_refine_ls_R_factor_all 0.0610
_refine_ls_R_factor_gt 0.0417
_refine_ls_shift/su_max <0.001
_refine_ls_shift/su_mean 0.000
_refine_ls_structure_factor_coef Fsqd
_refine_ls_weighting_details 'calc w = 1/[\s^2^(Fo^2^)+(0.0559P)^2^+0.7204P] where P = (Fo^2^+2Fc^2^)/3'
_refine_ls_weighting_scheme calc
_refine_ls_wR_factor_gt 0.1039
_refine_ls_wR_factor_ref 0.1166
_reflns_number_gt 2467
_reflns_number_total 3338
_reflns_threshold_expression I>2\s(I)
_cod_data_source_file dn6020.cif
_cod_data_source_block I
_cod_depositor_comments
;
The following automatic conversions were performed:
'_geom_bond_publ_flag' value 'YES' changed to 'yes' according to
'/home/saulius/struct/CIF-dictionaries/cif_core.dic' dictionary named
'cif_core.dic' version 2.4.1 from 2010-06-29 (22 times).

Automatic conversion script
Id: cif_fix_enum 1527 2010-12-29 10:47:43Z saulius 

The following automatic conversions were performed:

'_geom_bond_publ_flag' value 'YES' changed to 'yes' according to
/home/saulius/struct/CIF-dictionaries/cif_core.dic dictionary named
'cif_core.dic' version 2.4.1 from 2010-06-29 (22
times).

'_geom_angle_publ_flag' value 'YES' changed to 'yes'
according to /home/saulius/struct/CIF-dictionaries/cif_core.dic
dictionary named 'cif_core.dic' version 2.4.1 from 2010-06-29 (32
times).

'_geom_torsion_publ_flag' value 'YES' changed to 'yes'
according to /home/saulius/struct/CIF-dictionaries/cif_core.dic
dictionary named 'cif_core.dic' version 2.4.1 from 2010-06-29 (4
times).

Automatic conversion script
Id: cif_fix_values 1715 2011-07-08 13:25:40Z adriana 
;
_cod_original_sg_symbol_H-M 'P 21/c'
_cod_original_formula_sum 'C19 H14 F3 N3 O3 S1'
_cod_database_code 2201120
_cod_database_fobs_code 2201120

loop_
_symmetry_equiv_pos_as_xyz
'x, y, z'
'-x, y+1/2, -z+1/2'
'-x, -y, -z'
'x, -y-1/2, z-1/2'

loop_
_atom_site_label
_atom_site_fract_x
_atom_site_fract_y
_atom_site_fract_z
_atom_site_U_iso_or_equiv
_atom_site_adp_type
_atom_site_calc_flag
_atom_site_refinement_flags
_atom_site_occupancy
_atom_site_disorder_assembly
_atom_site_disorder_group
_atom_site_type_symbol
S1 0.82875(8) 1.08718(5) 0.93079(5) 0.0671(2) Uani d U 1 . . S
N1 1.15537(15) 0.86785(14) 0.54542(12) 0.0377(4) Uani d U 1 . . N
N2 1.15364(15) 0.87059(15) 0.64613(12) 0.0399(4) Uani d U 1 . . N
N3 0.83519(15) 0.85755(13) 0.55041(12) 0.0355(4) Uani d U 1 . . N
O1 0.77315(16) 1.03602(12) 0.72091(11) 0.0536(4) Uani d U 1 . . O
O2 1.00274(13) 0.87594(13) 0.74978(11) 0.0495(4) Uani d U 1 . . O
O3 0.75453(17) 0.76667(13) 0.76237(12) 0.0570(5) Uani d U 1 . . O
C1 1.03295(18) 0.86985(16) 0.66635(15) 0.0360(5) Uani d U 1 . . C
C2 0.96097(18) 0.86228(15) 0.57324(14) 0.0333(4) Uani d U 1 . . C
C3 1.04021(18) 0.86038(16) 0.50211(15) 0.0347(5) Uani d U 1 . . C
C4 1.0106(2) 0.84920(19) 0.39510(15) 0.0455(5) Uani d U 1 . . C
H4A 1.0523 0.9036 0.3631 0.068 Uiso calc R 1 . . H
H4B 0.9236 0.8562 0.3778 0.068 Uiso calc R 1 . . H
H4C 1.0368 0.7805 0.3752 0.068 Uiso calc R 1 . . H
C5 1.2706(2) 0.8574(2) 0.50455(17) 0.0503(6) Uani d U 1 . . C
H5A 1.3082 0.7906 0.5243 0.075 Uiso calc R 1 . . H
H5B 1.3244 0.9146 0.5275 0.075 Uiso calc R 1 . . H
H5C 1.2553 0.8600 0.4348 0.075 Uiso calc R 1 . . H
C7 0.77077(18) 0.84944(17) 0.72216(15) 0.0365(5) Uani d U 1 . . C
C8 0.78576(18) 0.95746(17) 0.77329(15) 0.0366(5) Uani d U 1 . . C
C6 0.75608(18) 0.85460(16) 0.61084(15) 0.0362(5) Uani d DU 1 A . C
C9 0.6240(2) 0.8463(2) 0.56648(17) 0.0486(6) Uani d DU 1 . . C
F1 0.60490(16) 0.87458(18) 0.47468(13) 0.0741(6) Uani d PDU 0.91 A 1 F
F2 0.55232(17) 0.9089(2) 0.61270(17) 0.1012(9) Uani d PDU 0.91 A 1 F
F3 0.57967(19) 0.74909(18) 0.56963(19) 0.0959(8) Uani d PDU 0.91 A 1 F
F1A 0.5790(14) 0.9341(10) 0.5358(9) 0.112(8) Uani d PDU 0.09 A 2 F
F2A 0.5543(11) 0.8137(9) 0.6294(9) 0.072(5) Uani d PDU 0.09 A 2 F
F3A 0.6083(15) 0.7811(9) 0.4943(8) 0.119(9) Uani d PDU 0.09 A 2 F
C11 0.80691(18) 0.96352(17) 0.87863(15) 0.0386(5) Uani d U 1 . . C
C12 0.8132(2) 0.88472(19) 0.94923(15) 0.0463(6) Uani d U 1 . . C
H12 0.8035 0.8124 0.9362 0.056 Uiso calc R 1 . . H
C13 0.8363(3) 0.9288(2) 1.04328(18) 0.0643(7) Uani d U 1 . . C
H13 0.8433 0.8880 1.0997 0.077 Uiso calc R 1 . . H
C14 0.8472(3) 1.0348(2) 1.04373(19) 0.0660(7) Uani d U 1 . . C
H14 0.8632 1.0752 1.1001 0.079 Uiso calc R 1 . . H
C21 1.26103(18) 0.89117(17) 0.71281(15) 0.0376(5) Uani d U 1 . . C
C22 1.3170(2) 0.8072(2) 0.76453(18) 0.0572(6) Uani d U 1 . . C
H22 1.2867 0.7384 0.7554 0.069 Uiso calc R 1 . . H
C23 1.4195(3) 0.8278(3) 0.8305(2) 0.0816(10) Uani d U 1 . . C
H23 1.4589 0.7721 0.8659 0.098 Uiso calc R 1 . . H
C24 1.4632(3) 0.9296(4) 0.8441(2) 0.0862(11) Uani d U 1 . . C
H24 1.5316 0.9427 0.8889 0.103 Uiso calc R 1 . . H
C25 1.4067(3) 1.0118(3) 0.7919(3) 0.0810(9) Uani d U 1 . . C
H25 1.4370 1.0806 0.8011 0.097 Uiso calc R 1 . . H
C26 1.3052(2) 0.9929(2) 0.7258(2) 0.0576(7) Uani d U 1 . . C
H26 1.2666 1.0487 0.6902 0.069 Uiso calc R 1 . . H

loop_
_atom_site_aniso_label
_atom_site_aniso_U_11
_atom_site_aniso_U_22
_atom_site_aniso_U_33
_atom_site_aniso_U_12
_atom_site_aniso_U_13
_atom_site_aniso_U_23
S1 0.1010(6) 0.0500(4) 0.0503(4) -0.0056(4) 0.0086(4) -0.0126(3)
N1 0.0329(9) 0.0503(11) 0.0302(9) 0.0003(8) 0.0057(7) 0.0004(8)
N2 0.0318(9) 0.0598(12) 0.0281(9) -0.0013(8) 0.0032(7) -0.0002(8)
N3 0.0345(9) 0.0355(9) 0.0359(10) 0.0005(7) 0.0022(7) -0.0053(7)
O1 0.0790(12) 0.0414(9) 0.0405(9) 0.0009(8) 0.0077(8) 0.0060(7)
O2 0.0394(8) 0.0781(11) 0.0317(8) -0.0016(8) 0.0069(7) -0.0072(8)
O3 0.0787(12) 0.0431(9) 0.0475(10) -0.0122(8) 0.0006(9) 0.0025(8)
C1 0.0347(11) 0.0388(11) 0.0351(12) -0.0005(9) 0.0061(9) -0.0031(9)
C2 0.0333(10) 0.0348(11) 0.0317(11) 0.0004(8) 0.0034(8) -0.0019(9)
C3 0.0354(11) 0.0338(11) 0.0347(11) -0.0004(8) 0.0031(9) 0.0004(9)
C4 0.0455(13) 0.0574(15) 0.0336(12) -0.0039(10) 0.0040(10) -0.0026(10)
C5 0.0378(12) 0.0711(16) 0.0439(13) 0.0017(11) 0.0128(10) 0.0055(12)
C7 0.0327(11) 0.0405(12) 0.0363(11) -0.0011(9) 0.0046(9) 0.0003(9)
C8 0.0350(11) 0.0390(12) 0.0369(12) -0.0003(9) 0.0085(9) -0.0001(9)
C6 0.0320(10) 0.0395(12) 0.0368(11) -0.0005(9) 0.0027(9) -0.0049(9)
C9 0.0349(12) 0.0686(16) 0.0417(13) -0.0033(11) 0.0016(10) -0.0042(11)
F1 0.0495(10) 0.1195(17) 0.0487(10) -0.0114(12) -0.0127(8) 0.0126(11)
F2 0.0390(10) 0.168(2) 0.0950(17) 0.0270(14) 0.0004(11) -0.0541(17)
F3 0.0662(14) 0.0880(15) 0.124(2) -0.0391(11) -0.0299(14) 0.0250(14)
F1A 0.080(14) 0.074(11) 0.17(2) 0.012(11) -0.035(17) 0.043(12)
F2A 0.030(7) 0.127(17) 0.057(10) -0.026(11) -0.006(7) 0.016(11)
F3A 0.078(14) 0.17(2) 0.100(15) 0.012(17) -0.024(12) -0.093(16)
C11 0.0386(11) 0.0413(12) 0.0369(12) 0.0018(9) 0.0083(9) -0.0050(9)
C12 0.0629(15) 0.0447(13) 0.0315(12) 0.0068(11) 0.0070(10) 0.0001(9)
C13 0.086(2) 0.0718(18) 0.0353(13) 0.0101(15) 0.0065(13) 0.0023(12)
C14 0.0785(19) 0.078(2) 0.0416(14) 0.0042(15) 0.0057(13) -0.0201(13)
C21 0.0298(10) 0.0516(13) 0.0315(11) 0.0005(9) 0.0034(8) -0.0024(9)
C22 0.0525(14) 0.0649(16) 0.0527(15) 0.0034(12) 0.0003(11) 0.0162(13)
C23 0.0551(17) 0.129(3) 0.0574(18) 0.0157(18) -0.0068(14) 0.0294(18)
C24 0.0407(16) 0.162(3) 0.0533(18) -0.0129(19) -0.0041(13) -0.019(2)
C25 0.0593(18) 0.095(2) 0.089(2) -0.0257(16) 0.0094(16) -0.0410(19)
C26 0.0488(14) 0.0503(15) 0.0734(18) -0.0019(11) 0.0059(12) -0.0106(13)

loop_
_atom_type_symbol
_atom_type_description
_atom_type_scat_dispersion_real
_atom_type_scat_dispersion_imag
_atom_type_scat_source
C C 0.0033 0.0016 'International Tables Vol C Tables 4.2.6.8 and 6.1.1.4'
H H 0.0000 0.0000 'International Tables Vol C Tables 4.2.6.8 and 6.1.1.4'
F F 0.0171 0.0103 'International Tables Vol C Tables 4.2.6.8 and 6.1.1.4'
N N 0.0061 0.0033 'International Tables Vol C Tables 4.2.6.8 and 6.1.1.4'
O O 0.0106 0.0060 'International Tables Vol C Tables 4.2.6.8 and 6.1.1.4'
S S 0.1246 0.1234 'International Tables Vol C Tables 4.2.6.8 and 6.1.1.4'

loop_
_geom_angle_atom_site_label_1
_geom_angle_atom_site_label_2
_geom_angle_atom_site_label_3
_geom_angle
_geom_angle_publ_flag
C14 S1 C11 91.81(13) yes
C3 N1 N2 109.00(15) yes
C3 N1 C5 129.76(18) yes
N2 N1 C5 120.48(17) yes
C1 N2 N1 109.16(16) yes
C1 N2 C21 127.14(17) yes
N1 N2 C21 122.72(16) yes
C6 N3 C2 126.21(18) yes
O2 C1 N2 123.70(19) yes
O2 C1 C2 131.45(19) yes
N2 C1 C2 104.85(17) yes
N3 C2 C3 121.99(18) yes
N3 C2 C1 129.66(18) yes
C3 C2 C1 108.35(17) yes
N1 C3 C2 108.57(18) yes
N1 C3 C4 122.52(18) yes
C2 C3 C4 128.89(19) yes
O3 C7 C8 124.52(19) yes
O3 C7 C6 119.90(19) yes
C8 C7 C6 114.85(17) yes
O1 C8 C11 123.13(19) yes
O1 C8 C7 116.34(19) yes
C11 C8 C7 120.44(18) yes
N3 C6 C9 115.49(19) yes
N3 C6 C7 131.52(18) yes
C9 C6 C7 112.81(17) yes
F1A C9 F3A 106.6(8) ?
F1A C9 F2A 105.4(8) ?
F3A C9 F2A 106.6(8) ?
F1A C9 F1 55.0(5) ?
F3A C9 F1 55.2(5) ?
F2A C9 F1 134.4(6) ?
F1A C9 F3 133.8(8) ?
F3A C9 F3 54.5(5) ?
F2A C9 F3 55.5(5) ?
F1 C9 F3 105.4(2) ?
F1A C9 F2 54.1(5) ?
F3A C9 F2 136.0(8) ?
F2A C9 F2 55.4(5) ?
F1 C9 F2 105.7(2) ?
F3 C9 F2 107.0(2) ?
F1A C9 C6 113.3(8) ?
F3A C9 C6 113.1(8) ?
F2A C9 C6 111.3(6) ?
F1 C9 C6 114.22(19) ?
F3 C9 C6 113.0(2) ?
F2 C9 C6 110.9(2) ?
C12 C11 C8 131.2(2) yes
C12 C11 S1 110.93(16) yes
C8 C11 S1 117.85(16) yes
C11 C12 C13 111.0(2) yes
C14 C13 C12 113.7(2) yes
C13 C14 S1 112.6(2) yes
C26 C21 C22 121.2(2) ?
C26 C21 N2 120.2(2) ?
C22 C21 N2 118.6(2) ?
C21 C22 C23 118.4(3) ?
C24 C23 C22 120.4(3) ?
C25 C24 C23 120.3(3) ?
C24 C25 C26 120.1(3) ?
C21 C26 C25 119.6(3) ?

loop_
_geom_bond_atom_site_label_1
_geom_bond_atom_site_label_2
_geom_bond_site_symmetry_2
_geom_bond_distance
_geom_bond_publ_flag
S1 C14 . 1.686(3) yes
S1 C11 . 1.719(2) yes
N1 C3 . 1.335(3) yes
N1 N2 . 1.397(2) yes
N1 C5 . 1.450(3) yes
N2 C1 . 1.385(3) yes
N2 C21 . 1.431(3) yes
N3 C6 . 1.275(3) yes
N3 C2 . 1.379(3) yes
O1 C8 . 1.223(3) yes
O2 C1 . 1.241(2) yes
O3 C7 . 1.203(2) yes
C1 C2 . 1.432(3) yes
C2 C3 . 1.388(3) yes
C3 C4 . 1.485(3) yes
C7 C8 . 1.531(3) yes
C7 C6 . 1.531(3) yes
C8 C11 . 1.451(3) yes
C6 C9 . 1.508(3) yes
C9 F1A . 1.261(12) ?
C9 F3A . 1.288(12) ?
C9 F2A . 1.291(11) ?
C9 F1 . 1.312(3) ?
C9 F3 . 1.318(3) ?
C9 F2 . 1.328(3) ?
C11 C12 . 1.387(3) yes
C12 C13 . 1.410(3) yes
C13 C14 . 1.338(4) yes
C21 C26 . 1.371(3) ?
C21 C22 . 1.377(3) ?
C22 C23 . 1.386(4) ?
C23 C24 . 1.372(5) ?
C24 C25 . 1.366(5) ?
C25 C26 . 1.375(4) ?

loop_
_geom_torsion_atom_site_label_1
_geom_torsion_atom_site_label_2
_geom_torsion_atom_site_label_3
_geom_torsion_atom_site_label_4
_geom_torsion
_geom_torsion_publ_flag
C3 N1 N2 C1 -2.9(2) yes
C5 N1 N2 C1 -173.88(19) yes
C3 N1 N2 C21 -172.29(18) yes
C5 N1 N2 C21 16.7(3) yes
N1 N2 C1 O2 -177.1(2) ?
C21 N2 C1 O2 -8.3(3) ?
N1 N2 C1 C2 2.2(2) ?
C21 N2 C1 C2 171.02(19) ?
C6 N3 C2 C3 177.0(2) ?
C6 N3 C2 C1 -3.1(3) ?
O2 C1 C2 N3 -1.4(4) ?
N2 C1 C2 N3 179.3(2) ?
O2 C1 C2 C3 178.4(2) ?
N2 C1 C2 C3 -0.8(2) ?
N2 N1 C3 C2 2.3(2) ?
C5 N1 C3 C2 172.2(2) ?
N2 N1 C3 C4 -176.23(19) ?
C5 N1 C3 C4 -6.3(3) ?
N3 C2 C3 N1 178.95(18) ?
C1 C2 C3 N1 -0.9(2) ?
N3 C2 C3 C4 -2.7(3) ?
C1 C2 C3 C4 177.5(2) ?
O3 C7 C8 O1 -163.6(2) ?
C6 C7 C8 O1 6.5(3) ?
O3 C7 C8 C11 13.1(3) ?
C6 C7 C8 C11 -176.77(17) ?
C2 N3 C6 C9 -178.26(19) ?
C2 N3 C6 C7 -3.6(4) ?
O3 C7 C6 N3 -103.2(3) ?
C8 C7 C6 N3 86.2(3) ?
O3 C7 C6 C9 71.6(3) ?
C8 C7 C6 C9 -99.1(2) ?
N3 C6 C9 F1A -79.8(6) ?
C7 C6 C9 F1A 104.5(6) ?
N3 C6 C9 F3A 41.6(6) ?
C7 C6 C9 F3A -134.1(6) ?
N3 C6 C9 F2A 161.6(6) ?
C7 C6 C9 F2A -14.0(6) ?
N3 C6 C9 F1 -19.2(3) ?
C7 C6 C9 F1 165.1(2) ?
N3 C6 C9 F3 101.3(3) ?
C7 C6 C9 F3 -74.4(3) ?
N3 C6 C9 F2 -138.6(2) ?
C7 C6 C9 F2 45.8(3) ?
O1 C8 C11 C12 174.0(2) ?
C7 C8 C11 C12 -2.5(3) ?
O1 C8 C11 S1 -6.0(3) ?
C7 C8 C11 S1 177.55(14) ?
C14 S1 C11 C12 0.52(19) ?
C14 S1 C11 C8 -179.51(18) ?
C8 C11 C12 C13 179.7(2) ?
S1 C11 C12 C13 -0.3(3) ?
C11 C12 C13 C14 -0.2(3) ?
C12 C13 C14 S1 0.6(3) ?
C11 S1 C14 C13 -0.6(2) ?
C1 N2 C21 C26 -90.5(3) ?
N1 N2 C21 C26 76.9(3) ?
C1 N2 C21 C22 88.2(3) ?
N1 N2 C21 C22 -104.3(2) ?
C26 C21 C22 C23 0.1(4) ?
N2 C21 C22 C23 -178.7(2) ?
C21 C22 C23 C24 0.4(4) ?
C22 C23 C24 C25 -0.6(5) ?
C23 C24 C25 C26 0.4(5) ?
C22 C21 C26 C25 -0.3(4) ?
N2 C21 C26 C25 178.4(2) ?
C24 C25 C26 C21 0.1(4) ?
